data_2218210
loop_
_publ_author_name
'Miklo\<s, Du\<san'
'Miklovi\<c, Jozef'
'Mr\'azov\'a, Viera'
'Moncol, Jan'
'Seg\<la, Peter'

_publ_section_title
Bis(chloroacetato)-\k^2^<i>O</i>,<i>O</i>';\k<i>O</i>-methanol-\kO-bis(2-methylfuro[3,2-<i>c</i>]pyridine-\k<i>N</i>)copper(II)
_journal_coeditor_code OM2220
_journal_issue 5
_journal_name_full 'Acta Crystallographica Section E'
_journal_page_first m610
_journal_page_last m611
_journal_paper_doi 10.1107/S1600536808008404
_journal_volume 64
_journal_year 2008
_chemical_formula_iupac '[Cu (C2 H2 Cl O2)2 (C8 H7 N O)2 (C H4 O)]'
_chemical_formula_moiety 'C21 H22 Cl2 Cu N2 O7'
_chemical_formula_sum 'C21 H22 Cl2 Cu N2 O7'
_chemical_formula_weight 548.86
_chemical_name_systematic
;
Bis(chloroacetato)-\k^2^<i>O</i>,<i>O</i>';\k<i>O</i>-methanol-\kO-bis(2-
methylfuro[3,2-<i>c</i>]pyridine-\k<i>N</i>)copper(II)
;
_space_group_IT_number 15
_symmetry_cell_setting monoclinic
_symmetry_space_group_name_Hall '-C 2yc'
_symmetry_space_group_name_H-M 'C 1 2/c 1'
_atom_sites_solution_hydrogens geom
_atom_sites_solution_primary direct
_atom_sites_solution_secondary difmap
_audit_creation_method SHELXL-97
_cell_angle_alpha 90.00
_cell_angle_beta 97.917(3)
_cell_angle_gamma 90.00
_cell_formula_units_Z 8
_cell_length_a 19.860(3)
_cell_length_b 15.576(3)
_cell_length_c 15.017(3)
_cell_measurement_reflns_used 4021
_cell_measurement_temperature 173(2)
_cell_measurement_theta_max 25.01
_cell_measurement_theta_min 2.25
_cell_volume 4601.1(15)
_computing_cell_refinement 'SCALEPACK (Otwinowski & Minor, 1997)'
_computing_data_collection 'COLLECT (Nonius, 1998)'
_computing_data_reduction
;
DENZO and SCALEPACK (Otwinowski & Minor, 1997)
;
_computing_molecular_graphics 'ORTEP-3 for Windows (Farrugia, 1997)'
_computing_publication_material 'enCIFer (Allen <i>et al.</i>,  2004)'
_computing_structure_refinement 'SHELXL97 (Sheldrick, 2008)'
_computing_structure_solution 'SHELXS97 (Sheldrick, 2008)'
_diffrn_ambient_temperature 173(2)
_diffrn_detector_area_resol_mean 9
_diffrn_measured_fraction_theta_full 0.991
_diffrn_measured_fraction_theta_max 0.991
_diffrn_measurement_device '95mm CCD camera on \k-goniostat'
_diffrn_measurement_device_type 'Nonius KappaCCD area-detector'
_diffrn_measurement_method '\w and \f'
_diffrn_radiation_monochromator graphite
_diffrn_radiation_source 'Enraf--Nonius FR590'
_diffrn_radiation_type MoK\a
_diffrn_radiation_wavelength 0.71073
_diffrn_reflns_av_R_equivalents 0.0764
_diffrn_reflns_av_sigmaI/netI 0.0589
_diffrn_reflns_limit_h_max 23
_diffrn_reflns_limit_h_min -21
_diffrn_reflns_limit_k_max 18
_diffrn_reflns_limit_k_min -16
_diffrn_reflns_limit_l_max 17
_diffrn_reflns_limit_l_min -16
_diffrn_reflns_number 16690
_diffrn_reflns_theta_full 25.01
_diffrn_reflns_theta_max 25.01
_diffrn_reflns_theta_min 2.25
_diffrn_standards_decay_% 0
_diffrn_standards_interval_count 0
_diffrn_standards_interval_time 0
_diffrn_standards_number 0
_exptl_absorpt_coefficient_mu 1.227
_exptl_absorpt_correction_T_max 0.891
_exptl_absorpt_correction_T_min 0.776
_exptl_absorpt_correction_type multi-scan
_exptl_absorpt_process_details '(SORTAV; Blessing, 1995)'
_exptl_crystal_colour green
_exptl_crystal_density_diffrn 1.585
_exptl_crystal_density_method 'not measured'
_exptl_crystal_description block
_exptl_crystal_F_000 2248
_exptl_crystal_size_max 0.26
_exptl_crystal_size_mid 0.20
_exptl_crystal_size_min 0.16
_refine_diff_density_max 1.084
_refine_diff_density_min -0.531
_refine_ls_extinction_method none
_refine_ls_goodness_of_fit_ref 1.022
_refine_ls_hydrogen_treatment constr
_refine_ls_matrix_type full
_refine_ls_number_parameters 300
_refine_ls_number_reflns 4021
_refine_ls_number_restraints 0
_refine_ls_restrained_S_all 1.022
_refine_ls_R_factor_all 0.0655
_refine_ls_R_factor_gt 0.0431
_refine_ls_shift/su_max 0.001
_refine_ls_shift/su_mean 0.000
_refine_ls_structure_factor_coef Fsqd
_refine_ls_weighting_details 'calc w=1/[\s^2^(Fo^2^)+(0.0452P)^2^+8.8488P] where P=(Fo^2^+2Fc^2^)/3'
_refine_ls_weighting_scheme calc
_refine_ls_wR_factor_gt 0.0942
_refine_ls_wR_factor_ref 0.1034
_reflns_number_gt 3093
_reflns_number_total 4021
_reflns_threshold_expression I>2\s(I)
_cod_data_source_file om2220.cif
_cod_data_source_block I
_cod_original_cell_volume 4600.9(15)
_cod_original_sg_symbol_Hall -C2yc
_cod_original_sg_symbol_H-M 'C 2/c'
_cod_database_code 2218210
_cod_database_fobs_code 2218210

loop_
_symmetry_equiv_pos_as_xyz
'x, y, z'
'-x, y, -z+1/2'
'x+1/2, y+1/2, z'
'-x+1/2, y+1/2, -z+1/2'
'-x, -y, -z'
'x, -y, z-1/2'
'-x+1/2, -y+1/2, -z'
'x+1/2, -y+1/2, z-1/2'

loop_
_atom_site_type_symbol
_atom_site_label
_atom_site_fract_x
_atom_site_fract_y
_atom_site_fract_z
_atom_site_U_iso_or_equiv
_atom_site_adp_type
_atom_site_calc_flag
_atom_site_refinement_flags
_atom_site_occupancy
Cu Cu1 0.68144(2) 0.73110(3) 0.32031(2) 0.02193(13) Uani d . 1
Cl Cl1 0.47011(5) 0.61664(6) 0.48363(6) 0.0391(2) Uani d . 1
Cl Cl2 0.91758(6) 0.91134(8) 0.26724(8) 0.0570(3) Uani d . 1
O O1 0.70672(12) 0.67987(16) 0.18435(15) 0.0311(6) Uani d . 1
H H1O 0.7475 0.6953 0.1961 0.042 Uiso d R 1
O O4 0.60027(12) 0.65827(15) 0.31521(14) 0.0245(5) Uani d . 1
O O5 0.58725(13) 0.72145(16) 0.44549(15) 0.0329(6) Uani d . 1
O O8 0.75801(11) 0.81089(15) 0.34186(15) 0.0255(5) Uani d . 1
O O9 0.82188(13) 0.76344(17) 0.24003(16) 0.0346(6) Uani d . 1
O O17 0.85280(12) 0.44366(15) 0.51707(14) 0.0260(5) Uani d . 1
O O27 0.51950(12) 1.02340(16) 0.12018(15) 0.0308(6) Uani d . 1
N N11 0.73795(14) 0.63899(18) 0.39349(17) 0.0239(6) Uani d . 1
N N21 0.62599(14) 0.82756(18) 0.25534(17) 0.0234(6) Uani d . 1
C C1 0.7054(2) 0.5932(3) 0.1550(3) 0.0401(10) Uani d . 1
H H1A 0.7410 0.5605 0.1921 0.060 Uiso d R 1
H H1B 0.7131 0.5908 0.0920 0.060 Uiso d R 1
H H1C 0.6609 0.5684 0.1609 0.060 Uiso d R 1
C C2 0.51644(18) 0.6003(2) 0.3912(2) 0.0281(8) Uani d . 1
H H2A 0.5376 0.5426 0.3965 0.034 Uiso calc R 1
H H2B 0.4844 0.6017 0.3346 0.034 Uiso calc R 1
C C3 0.57154(17) 0.6670(2) 0.3861(2) 0.0241(7) Uani d . 1
C C6 0.86409(19) 0.8740(2) 0.3437(2) 0.0336(9) Uani d . 1
H H6A 0.8924 0.8462 0.3951 0.040 Uiso d R 1
H H6B 0.8411 0.9237 0.3674 0.040 Uiso d R 1
C C7 0.81103(17) 0.8109(2) 0.3028(2) 0.0261(8) Uani d . 1
C C12 0.72171(17) 0.5554(2) 0.3792(2) 0.0249(7) Uani d . 1
H H12 0.6819 0.5407 0.3395 0.030 Uiso calc R 1
C C13 0.76207(17) 0.4910(2) 0.4212(2) 0.0232(7) Uani d . 1
C C14 0.76156(18) 0.3984(2) 0.4209(2) 0.0275(8) Uani d . 1
H H14 0.7293 0.3623 0.3866 0.033 Uiso calc R 1
C C15 0.81551(18) 0.3731(2) 0.4786(2) 0.0266(8) Uani d . 1
C C16 0.84283(19) 0.2884(2) 0.5111(2) 0.0315(8) Uani d . 1
H H16A 0.8411 0.2836 0.5759 0.047 Uiso calc R 1
H H16B 0.8900 0.2830 0.4996 0.047 Uiso calc R 1
H H16C 0.8154 0.2426 0.4794 0.047 Uiso calc R 1
C C18 0.81968(17) 0.5148(2) 0.4800(2) 0.0244(7) Uani d . 1
C C19 0.83756(17) 0.5989(2) 0.4963(2) 0.0243(7) Uani d . 1
H H19 0.8771 0.6147 0.5360 0.029 Uiso calc R 1
C C20 0.79452(17) 0.6590(2) 0.4514(2) 0.0238(7) Uani d . 1
H H20 0.8051 0.7180 0.4617 0.029 Uiso calc R 1
C C22 0.63954(17) 0.9106(2) 0.2739(2) 0.0246(7) Uani d . 1
H H22 0.6757 0.9250 0.3197 0.030 Uiso calc R 1
C C23 0.60218(17) 0.9759(2) 0.2279(2) 0.0226(7) Uani d . 1
C C24 0.60092(18) 1.0681(2) 0.2304(2) 0.0263(8) Uani d . 1
H H24 0.6297 1.1042 0.2701 0.032 Uiso calc R 1
C C25 0.55152(18) 1.0935(2) 0.1662(2) 0.0275(8) Uani d . 1
C C26 0.5241(2) 1.1790(3) 0.1366(3) 0.0374(9) Uani d . 1
H H26A 0.5440 1.2229 0.1791 0.056 Uiso calc R 1
H H26B 0.4746 1.1790 0.1347 0.056 Uiso calc R 1
H H26C 0.5356 1.1917 0.0766 0.056 Uiso calc R 1
C C28 0.55083(18) 0.9522(2) 0.1590(2) 0.0266(8) Uani d . 1
C C29 0.53615(18) 0.8676(2) 0.1379(2) 0.0301(8) Uani d . 1
H H29 0.5011 0.8515 0.0913 0.036 Uiso calc R 1
C C30 0.57544(18) 0.8075(2) 0.1887(2) 0.0282(8) Uani d . 1
H H30 0.5665 0.7485 0.1761 0.034 Uiso calc R 1

loop_
_atom_site_aniso_label
_atom_site_aniso_U_11
_atom_site_aniso_U_22
_atom_site_aniso_U_33
_atom_site_aniso_U_12
_atom_site_aniso_U_13
_atom_site_aniso_U_23
Cu1 0.0215(2) 0.0189(2) 0.0251(2) -0.00278(18) 0.00206(15) 0.00040(16)
Cl1 0.0352(5) 0.0397(6) 0.0453(6) -0.0002(4) 0.0153(4) 0.0061(4)
Cl2 0.0403(6) 0.0577(8) 0.0748(8) -0.0195(6) 0.0142(5) 0.0131(6)
O1 0.0346(15) 0.0283(15) 0.0303(13) -0.0045(12) 0.0037(10) -0.0056(10)
O4 0.0244(13) 0.0213(13) 0.0276(13) -0.0045(10) 0.0031(9) -0.0003(9)
O5 0.0376(15) 0.0274(15) 0.0333(14) -0.0084(12) 0.0033(11) -0.0046(11)
O8 0.0220(13) 0.0193(13) 0.0346(13) -0.0003(10) 0.0023(10) 0.0006(10)
O9 0.0335(15) 0.0354(15) 0.0353(14) -0.0043(12) 0.0065(11) -0.0019(11)
O17 0.0273(13) 0.0228(13) 0.0265(12) -0.0005(11) -0.0017(9) 0.0015(10)
O27 0.0319(14) 0.0308(15) 0.0277(13) 0.0050(12) -0.0028(10) 0.0045(10)
N11 0.0246(16) 0.0272(17) 0.0199(14) -0.0026(13) 0.0030(11) -0.0017(11)
N21 0.0215(15) 0.0263(17) 0.0224(14) -0.0026(12) 0.0036(11) 0.0001(11)
C1 0.051(3) 0.030(2) 0.040(2) -0.0026(19) 0.0080(18) -0.0042(17)
C2 0.028(2) 0.0220(19) 0.0347(19) -0.0048(16) 0.0075(15) -0.0013(14)
C3 0.0235(19) 0.0196(19) 0.0277(19) 0.0012(14) -0.0017(14) 0.0036(14)
C6 0.026(2) 0.029(2) 0.046(2) -0.0072(16) 0.0048(16) 0.0026(16)
C7 0.0230(19) 0.0218(19) 0.032(2) 0.0004(15) -0.0009(15) 0.0089(15)
C12 0.0256(19) 0.024(2) 0.0245(17) -0.0046(15) 0.0002(13) -0.0020(14)
C13 0.0274(19) 0.0249(19) 0.0171(16) -0.0026(15) 0.0020(13) -0.0008(13)
C14 0.031(2) 0.026(2) 0.0242(18) -0.0025(16) -0.0014(14) -0.0038(14)
C15 0.035(2) 0.0222(19) 0.0237(18) 0.0001(16) 0.0072(14) -0.0005(13)
C16 0.034(2) 0.027(2) 0.034(2) 0.0018(16) 0.0025(15) 0.0015(15)
C18 0.0265(19) 0.027(2) 0.0197(17) 0.0022(16) 0.0033(13) 0.0028(13)
C19 0.0238(19) 0.025(2) 0.0236(17) -0.0045(15) 0.0007(13) -0.0014(13)
C20 0.0247(19) 0.0228(19) 0.0239(17) -0.0055(15) 0.0030(13) -0.0022(13)
C22 0.0252(19) 0.025(2) 0.0235(17) -0.0052(15) 0.0030(13) -0.0008(13)
C23 0.0227(18) 0.0249(19) 0.0196(17) -0.0006(15) 0.0012(12) 0.0015(13)
C24 0.0263(19) 0.024(2) 0.0282(18) -0.0022(15) 0.0024(14) 0.0000(14)
C25 0.026(2) 0.027(2) 0.0302(19) -0.0004(16) 0.0081(15) 0.0017(14)
C26 0.038(2) 0.035(2) 0.038(2) 0.0091(19) 0.0036(17) 0.0105(16)
C28 0.0270(19) 0.031(2) 0.0220(18) 0.0021(16) 0.0052(14) 0.0024(14)
C29 0.026(2) 0.034(2) 0.0280(19) -0.0029(16) -0.0042(14) -0.0020(15)
C30 0.028(2) 0.027(2) 0.0298(19) -0.0072(16) 0.0023(14) -0.0049(15)

loop_
_atom_type_symbol
_atom_type_description
_atom_type_scat_dispersion_real
_atom_type_scat_dispersion_imag
_atom_type_scat_source
C C 0.0033 0.0016 'International Tables Vol C Tables 4.2.6.8 and 6.1.1.4'
H H 0.0000 0.0000 'International Tables Vol C Tables 4.2.6.8 and 6.1.1.4'
Cl Cl 0.1484 0.1585 'International Tables Vol C Tables 4.2.6.8 and 6.1.1.4'
Cu Cu 0.3201 1.2651 'International Tables Vol C Tables 4.2.6.8 and 6.1.1.4'
N N 0.0061 0.0033 'International Tables Vol C Tables 4.2.6.8 and 6.1.1.4'
O O 0.0106 0.0060 'International Tables Vol C Tables 4.2.6.8 and 6.1.1.4'

loop_
_geom_angle_atom_site_label_1
_geom_angle_atom_site_label_2
_geom_angle_atom_site_label_3
_geom_angle
O8 Cu1 O4 171.36(9)
O8 Cu1 N21 88.12(10)
O4 Cu1 N21 91.19(10)
O8 Cu1 N11 90.01(10)
O4 Cu1 N11 90.14(10)
N21 Cu1 N11 176.10(10)
O8 Cu1 O1 96.14(9)
O4 Cu1 O1 92.47(9)
N21 Cu1 O1 90.02(10)
N11 Cu1 O1 93.59(10)
O8 Cu1 O5 119.56(8)
O4 Cu1 O5 51.81(8)
N21 Cu1 O5 89.66(9)
N11 Cu1 O5 88.28(9)
O1 Cu1 O5 144.26(8)
C1 O1 Cu1 127.3(2)
C1 O1 H1O 108.3
Cu1 O1 H1O 92.0
O1 C1 H1A 109.8
O1 C1 H1B 109.7
H1A C1 H1B 109.5
O1 C1 H1C 109.0
H1A C1 H1C 109.5
H1B C1 H1C 109.5
C3 O4 Cu1 111.3(2)
C3 O5 Cu1 71.48(19)
C3 C2 Cl1 113.2(2)
C3 C2 H2A 108.9
Cl1 C2 H2A 108.9
C3 C2 H2B 108.9
Cl1 C2 H2B 108.9
H2A C2 H2B 107.8
O5 C3 O4 125.0(3)
O5 C3 C2 122.9(3)
O4 C3 C2 112.1(3)
C7 O8 Cu1 126.7(2)
C7 C6 Cl2 113.5(3)
C7 C6 H6A 108.8
Cl2 C6 H6A 108.8
C7 C6 H6B 109.0
Cl2 C6 H6B 108.9
H6A C6 H6B 107.7
O9 C7 O8 126.2(3)
O9 C7 C6 120.9(3)
O8 C7 C6 112.8(3)
C12 N11 C20 118.8(3)
C12 N11 Cu1 119.3(2)
C20 N11 Cu1 121.8(2)
N11 C12 C13 121.1(3)
N11 C12 H12 119.5
C13 C12 H12 119.5
C12 C13 C18 118.0(3)
C12 C13 C14 136.2(3)
C18 C13 C14 105.8(3)
C15 C14 C13 106.7(3)
C15 C14 H14 126.7
C13 C14 H14 126.7
C14 C15 O17 111.4(3)
C14 C15 C16 134.2(3)
O17 C15 C16 114.3(3)
C15 C16 H16A 109.5
C15 C16 H16B 109.5
H16A C16 H16B 109.5
C15 C16 H16C 109.5
H16A C16 H16C 109.5
H16B C16 H16C 109.5
C18 O17 C15 105.6(3)
O17 C18 C19 127.1(3)
O17 C18 C13 110.4(3)
C19 C18 C13 122.4(3)
C18 C19 C20 115.7(3)
C18 C19 H19 122.1
C20 C19 H19 122.1
N11 C20 C19 124.0(3)
N11 C20 H20 118.0
C19 C20 H20 118.0
C22 N21 C30 118.9(3)
C22 N21 Cu1 122.2(2)
C30 N21 Cu1 118.8(2)
N21 C22 C23 121.7(3)
N21 C22 H22 119.1
C23 C22 H22 119.1
C22 C23 C28 117.5(3)
C22 C23 C24 136.9(3)
C28 C23 C24 105.6(3)
C25 C24 C23 106.9(3)
C25 C24 H24 126.6
C23 C24 H24 126.6
C24 C25 O27 111.4(3)
C24 C25 C26 133.1(3)
O27 C25 C26 115.5(3)
C25 C26 H26A 109.5
C25 C26 H26B 109.5
H26A C26 H26B 109.5
C25 C26 H26C 109.5
H26A C26 H26C 109.5
H26B C26 H26C 109.5
C28 O27 C25 105.9(3)
O27 C28 C29 127.7(3)
O27 C28 C23 110.2(3)
C29 C28 C23 122.1(3)
C28 C29 C30 115.9(3)
C28 C29 H29 122.0
C30 C29 H29 122.0
N21 C30 C29 123.9(3)
N21 C30 H30 118.1
C29 C30 H30 118.1

loop_
_geom_bond_atom_site_label_1
_geom_bond_atom_site_label_2
_geom_bond_site_symmetry_2
_geom_bond_distance
_geom_bond_publ_flag
Cu1 O8 . 1.956(2) y
Cu1 O4 . 1.964(2) y
Cu1 N21 . 2.031(3) y
Cu1 N11 . 2.046(3) y
Cu1 O1 . 2.311(2) y
Cu1 O5 . 2.833(2) y
Cl1 C2 . 1.786(3) ?
Cl2 C6 . 1.767(4) ?
Cl2 Cl2 2_755 3.384(2) ?
O1 C1 . 1.419(4) ?
O1 H1O . 0.84 ?
C1 H1A . 0.9800 ?
C1 H1B . 0.9800 ?
C1 H1C . 0.9800 ?
O4 C3 . 1.282(4) ?
O5 C3 . 1.239(4) ?
C2 C3 . 1.519(5) ?
C2 H2A . 0.9900 ?
C2 H2B . 0.9900 ?
O8 C7 . 1.273(4) ?
O9 C7 . 1.240(4) ?
C6 C7 . 1.509(5) ?
C6 H6A . 0.9900 ?
C6 H6B . 0.9900 ?
N11 C12 . 1.351(4) ?
N11 C20 . 1.359(4) ?
C12 C13 . 1.382(5) ?
C12 H12 . 0.9500 ?
C13 C18 . 1.396(5) ?
C13 C14 . 1.442(5) ?
C14 C15 . 1.341(5) ?
C14 H14 . 0.9500 ?
C15 O17 . 1.404(4) ?
C15 C16 . 1.484(5) ?
C16 H16A . 0.9800 ?
C16 H16B . 0.9800 ?
C16 H16C . 0.9800 ?
O17 C18 . 1.367(4) ?
C18 C19 . 1.371(5) ?
C19 C20 . 1.380(5) ?
C19 H19 . 0.9500 ?
C20 H20 . 0.9500 ?
N21 C22 . 1.343(4) ?
N21 C30 . 1.353(4) ?
C22 C23 . 1.385(5) ?
C22 H22 . 0.9500 ?
C23 C28 . 1.399(5) ?
C23 C24 . 1.438(5) ?
C24 C25 . 1.337(5) ?
C24 H24 . 0.9500 ?
C25 O27 . 1.398(4) ?
C25 C26 . 1.483(5) ?
C26 H26A . 0.9800 ?
C26 H26B . 0.9800 ?
C26 H26C . 0.9800 ?
O27 C28 . 1.362(4) ?
C28 C29 . 1.378(5) ?
C29 C30 . 1.379(5) ?
C29 H29 . 0.9500 ?
C30 H30 . 0.9500 ?

loop_
_geom_hbond_atom_site_label_D
_geom_hbond_atom_site_label_H
_geom_hbond_atom_site_label_A
_geom_hbond_site_symmetry_A
_geom_hbond_distance_DH
_geom_hbond_distance_HA
_geom_hbond_distance_DA
_geom_hbond_angle_DHA
O1 H1O O9 . 0.84 1.86 2.664(3) 158.7
C12 H12 O4 . 0.95 2.44 2.944(4) 113.1
C20 H20 O8 . 0.95 2.40 2.915(4) 114.1
C22 H22 O8 . 0.95 2.41 2.886(4) 110.9
C30 H30 O4 . 0.95 2.53 3.000(4) 110.6
C6 H6A O5 7_666 0.99 2.60 3.510(4) 153.6
C16 H16C O1 4_645 0.98 2.63 3.413(4) 137.4
C14 H14 O9 4_645 0.95 2.55 3.450(4) 159.0
C20 H20 O5 7_666 0.95 2.57 3.221(4) 126.3
C29 H29 O5 2_655 0.95 2.69 3.451(4) 137.8
C19 H19 O5 7_666 0.95 2.65 3.235(4) 120.1
C16 H16A O9 6_566 0.98 2.65 3.610(4) 166.7
C24 H24 O9 4_655 0.95 2.67 3.408(4) 134.7
C1 H1B C14 6_565 0.98 2.87 3.834(4) 168

loop_
_geom_torsion_atom_site_label_1
_geom_torsion_atom_site_label_2
_geom_torsion_atom_site_label_3
_geom_torsion_atom_site_label_4
_geom_torsion_site_symmetry_1
_geom_torsion
O8 Cu1 O1 C1 . 136.2(3)
O4 Cu1 O1 C1 . -44.5(3)
N21 Cu1 O1 C1 . -135.7(3)
N11 Cu1 O1 C1 . 45.8(3)
O5 Cu1 O1 C1 . -46.2(3)
N21 Cu1 O4 C3 . -92.4(2)
N11 Cu1 O4 C3 . 83.9(2)
O1 Cu1 O4 C3 . 177.5(2)
O5 Cu1 O4 C3 . -3.75(19)
O8 Cu1 O5 C3 . -176.77(19)
O4 Cu1 O5 C3 . 3.81(19)
N21 Cu1 O5 C3 . 95.6(2)
N11 Cu1 O5 C3 . -87.7(2)
O1 Cu1 O5 C3 . 6.0(3)
Cu1 O5 C3 O4 . -5.6(3)
Cu1 O5 C3 C2 . 172.3(3)
Cu1 O4 C3 O5 . 8.2(4)
Cu1 O4 C3 C2 . -169.9(2)
Cl1 C2 C3 O5 . 7.2(4)
Cl1 C2 C3 O4 . -174.6(2)
N21 Cu1 O8 C7 . -106.4(3)
N11 Cu1 O8 C7 . 77.0(3)
O1 Cu1 O8 C7 . -16.6(3)
O5 Cu1 O8 C7 . 165.0(2)
Cl2 Cl2 C6 C7 2_755 -117.3(3)
Cu1 O8 C7 O9 . 4.8(5)
Cu1 O8 C7 C6 . -172.6(2)
Cl2 C6 C7 O9 . 29.4(4)
Cl2 C6 C7 O8 . -153.1(3)
O8 Cu1 N11 C12 . -156.7(2)
O4 Cu1 N11 C12 . 31.9(2)
O1 Cu1 N11 C12 . -60.6(2)
O5 Cu1 N11 C12 . 83.7(2)
O8 Cu1 N11 C20 . 18.3(3)
O4 Cu1 N11 C20 . -153.1(2)
O1 Cu1 N11 C20 . 114.4(2)
O5 Cu1 N11 C20 . -101.3(2)
C20 N11 C12 C13 . -1.0(5)
Cu1 N11 C12 C13 . 174.2(2)
N11 C12 C13 C18 . 0.9(5)
N11 C12 C13 C14 . -178.6(3)
C12 C13 C14 C15 . -179.1(4)
C18 C13 C14 C15 . 1.4(4)
C13 C14 C15 O17 . -0.6(4)
C13 C14 C15 C16 . 177.9(4)
C14 C15 O17 C18 . -0.4(4)
C16 C15 O17 C18 . -179.2(3)
C15 O17 C18 C19 . -179.3(3)
C15 O17 C18 C13 . 1.3(3)
C12 C13 C18 O17 . 178.7(3)
C14 C13 C18 O17 . -1.7(4)
C12 C13 C18 C19 . -0.7(5)
C14 C13 C18 C19 . 178.9(3)
O17 C18 C19 C20 . -178.7(3)
C13 C18 C19 C20 . 0.6(5)
C12 N11 C20 C19 . 0.9(5)
Cu1 N11 C20 C19 . -174.1(2)
C18 C19 C20 N11 . -0.7(5)
O8 Cu1 N21 C22 . -26.3(3)
O4 Cu1 N21 C22 . 145.1(3)
O1 Cu1 N21 C22 . -122.5(3)
O5 Cu1 N21 C22 . 93.3(3)
O8 Cu1 N21 C30 . 151.0(2)
O4 Cu1 N21 C30 . -37.6(2)
O1 Cu1 N21 C30 . 54.8(2)
O5 Cu1 N21 C30 . -89.4(2)
C30 N21 C22 C23 . 1.5(5)
Cu1 N21 C22 C23 . 178.7(2)
N21 C22 C23 C28 . -2.0(5)
N21 C22 C23 C24 . 178.3(4)
C22 C23 C24 C25 . 179.6(4)
C28 C23 C24 C25 . 0.0(4)
C23 C24 C25 O27 . -0.2(4)
C23 C24 C25 C26 . 178.3(4)
C24 C25 O27 C28 . 0.4(4)
C26 C25 O27 C28 . -178.4(3)
C25 O27 C28 C29 . 178.6(3)
C25 O27 C28 C23 . -0.4(3)
C22 C23 C28 O27 . -179.4(3)
C24 C23 C28 O27 . 0.3(4)
C22 C23 C28 C29 . 1.5(5)
C24 C23 C28 C29 . -178.8(3)
O27 C28 C29 C30 . -179.3(3)
C23 C28 C29 C30 . -0.4(5)
C22 N21 C30 C29 . -0.3(5)
Cu1 N21 C30 C29 . -177.6(3)
C28 C29 C30 N21 . -0.3(5)
